data_1517606
loop_
_publ_author_name
'Shi-Yao Yang'
'Hong-Bo Yuan'
'Xiao-Bin Xu'
'Rong-Bin Huang'

_publ_section_title
;
 Influential factors on assembly of first-row transition metal
 coordination polymers
;
_journal_name_full
;
Inorganica Chimica Acta
;
_journal_page_first 53
_journal_page_last 62
_journal_volume 403
_journal_year 2013
_chemical_formula_moiety 'C6 H8 Cu N2 O4 S'
_chemical_formula_sum 'C6 H8 Cu N2 O4 S'
_chemical_formula_weight 267.74
_space_group_IT_number 15
_symmetry_cell_setting monoclinic
_symmetry_space_group_name_Hall '-C 2yc'
_symmetry_space_group_name_H-M 'C 1 2/c 1'
_atom_sites_solution_hydrogens geom
_atom_sites_solution_primary direct
_atom_sites_solution_secondary difmap
_cell_angle_alpha 90.00
_cell_angle_beta 100.373(8)
_cell_angle_gamma 90.00
_cell_formula_units_Z 8
_cell_length_a 7.6170(6)
_cell_length_b 12.6984(8)
_cell_length_c 19.1943(14)
_cell_measurement_reflns_used 1996
_cell_measurement_temperature 173(2)
_cell_measurement_theta_max 29.1775
_cell_measurement_theta_min 3.1463
_cell_volume 1826.2(2)
_computing_cell_refinement
;
CrysAlis RED, Oxford Diffraction Ltd., Version 1.171.31.8
;
_computing_data_collection
;
CrysAlis CCD, Oxford Diffraction Ltd., Version 1.171.31.8
;
_computing_data_reduction
;
CrysAlis RED, Oxford Diffraction Ltd., Version 1.171.31.8
;
_computing_molecular_graphics 'ORTEP-II (Johnson, 1976)'
_computing_publication_material 'SHELXL-97 (Sheldrick, 1997)'
_computing_structure_refinement 'SHELXL-97 (Sheldrick, 1997)'
_computing_structure_solution 'SHELXS-97 (Sheldrick, 1997)'
_diffrn_ambient_temperature 173(2)
_diffrn_detector_area_resol_mean 16.1903
_diffrn_measured_fraction_theta_full 0.993
_diffrn_measured_fraction_theta_max 0.897
_diffrn_measurement_device_type 'Gemini S Ultra CrysAlis CCD, Oxford'
_diffrn_measurement_method 'CrysAlis RED, Oxford Diffraction'
_diffrn_radiation_monochromator graphite
_diffrn_radiation_source 'fine-focus sealed tube'
_diffrn_radiation_type MoK\a
_diffrn_radiation_wavelength 0.71073
_diffrn_reflns_av_R_equivalents 0.0608
_diffrn_reflns_av_sigmaI/netI 0.1693
_diffrn_reflns_limit_h_max 10
_diffrn_reflns_limit_h_min -10
_diffrn_reflns_limit_k_max 16
_diffrn_reflns_limit_k_min -15
_diffrn_reflns_limit_l_max 25
_diffrn_reflns_limit_l_min -24
_diffrn_reflns_number 8137
_diffrn_reflns_theta_full 26.00
_diffrn_reflns_theta_max 29.16
_diffrn_reflns_theta_min 3.16
_diffrn_standards_decay_% 0
_diffrn_standards_interval_count 0
_diffrn_standards_interval_time 0
_diffrn_standards_number 0
_exptl_absorpt_coefficient_mu 2.609
_exptl_absorpt_correction_T_max 0.8806
_exptl_absorpt_correction_T_min 0.2819
_exptl_absorpt_correction_type multi-scan
_exptl_absorpt_process_details
;
CrysAlis RED, Oxford Diffraction Ltd., Version 1.171.31.8
Empirical absorption correction using spherical harmonics,
 implemented in SCALE3 ABSPACK scaling algorithm.
;
_exptl_crystal_colour blue
_exptl_crystal_density_diffrn 1.948
_exptl_crystal_density_method 'not measured'
_exptl_crystal_description needle
_exptl_crystal_F_000 1080
_exptl_crystal_size_max 0.65
_exptl_crystal_size_mid 0.06
_exptl_crystal_size_min 0.05
_refine_diff_density_max 1.676
_refine_diff_density_min -0.785
_refine_diff_density_rms 0.171
_refine_ls_extinction_method none
_refine_ls_goodness_of_fit_ref 1.175
_refine_ls_hydrogen_treatment constr
_refine_ls_matrix_type full
_refine_ls_number_parameters 129
_refine_ls_number_reflns 2217
_refine_ls_number_restraints 0
_refine_ls_restrained_S_all 1.175
_refine_ls_R_factor_all 0.1088
_refine_ls_R_factor_gt 0.0642
_refine_ls_shift/su_max 0.000
_refine_ls_shift/su_mean 0.000
_refine_ls_structure_factor_coef Fsqd
_refine_ls_weighting_details 'calc w=1/[\s^2^(Fo^2^)+(0.0850P)^2^+2.4136P] where P=(Fo^2^+2Fc^2^)/3'
_refine_ls_weighting_scheme calc
_refine_ls_wR_factor_gt 0.1912
_refine_ls_wR_factor_ref 0.1985
_reflns_number_gt 1186
_reflns_number_total 2217
_reflns_threshold_expression >2sigma(I)
_cod_data_source_file ICA-2013-403-53-62-9.cif
_cod_data_source_block '[Cu2(tdc)2(NH3)4]n'
_cod_original_sg_symbol_H-M C2/c
_cod_database_code 1517606

loop_
_symmetry_equiv_pos_as_xyz
'x, y, z'
'-x, y, -z+1/2'
'x+1/2, y+1/2, z'
'-x+1/2, y+1/2, -z+1/2'
'-x, -y, -z'
'x, -y, z-1/2'
'-x+1/2, -y+1/2, -z'
'x+1/2, -y+1/2, z-1/2'

loop_
_atom_site_label
_atom_site_type_symbol
_atom_site_fract_x
_atom_site_fract_y
_atom_site_fract_z
_atom_site_U_iso_or_equiv
_atom_site_adp_type
_atom_site_occupancy
_atom_site_symmetry_multiplicity
_atom_site_calc_flag
_atom_site_refinement_flags
Cu1 Cu 0.24588(13) 0.87782(7) 0.03581(5) 0.0201(3) Uani 1 1 d .
S1 S 0.2519(3) 0.53158(17) 0.23413(11) 0.0217(5) Uani 1 1 d .
O1 O 0.2829(7) 0.6933(4) 0.0620(3) 0.0191(12) Uani 1 1 d .
O2 O 0.2877(7) 0.5223(4) 0.0864(3) 0.0239(13) Uani 1 1 d .
N1 N 0.5068(8) 0.8744(5) 0.0447(4) 0.0240(16) Uani 1 1 d .
H1A H 0.5544 0.9334 0.0674 0.036 Uiso 1 1 calc R
H1B H 0.5361 0.8715 0.0008 0.036 Uiso 1 1 calc R
H1C H 0.5507 0.8165 0.0700 0.036 Uiso 1 1 calc R
N2 N -0.0069(9) 0.8570(5) 0.0420(3) 0.0248(16) Uani 1 1 d .
H2A H -0.0267 0.7877 0.0499 0.037 Uiso 1 1 calc R
H2B H -0.0767 0.8776 0.0007 0.037 Uiso 1 1 calc R
H2C H -0.0341 0.8961 0.0783 0.037 Uiso 1 1 calc R
O3 O 0.1862(8) 0.6269(4) 0.4210(3) 0.0278(14) Uani 1 1 d .
O4 O 0.2332(8) 0.4674(4) 0.3784(3) 0.0271(14) Uani 1 1 d .
C1 C 0.2665(10) 0.6381(6) 0.1805(4) 0.0190(17) Uani 1 1 d .
C2 C 0.2512(11) 0.7322(6) 0.2139(4) 0.0213(18) Uani 1 1 d .
H2 H 0.2545 0.7993 0.1923 0.026 Uiso 1 1 calc R
C3 C 0.2297(11) 0.7160(6) 0.2847(5) 0.0231(19) Uani 1 1 d .
H3 H 0.2174 0.7719 0.3163 0.028 Uiso 1 1 calc R
C4 C 0.2284(10) 0.6127(6) 0.3032(4) 0.0222(18) Uani 1 1 d .
C5 C 0.2780(10) 0.6129(7) 0.1058(4) 0.0205(18) Uani 1 1 d .
C6 C 0.2115(11) 0.5664(9) 0.3731(5) 0.033(2) Uani 1 1 d .

loop_
_atom_site_aniso_label
_atom_site_aniso_U_11
_atom_site_aniso_U_22
_atom_site_aniso_U_33
_atom_site_aniso_U_23
_atom_site_aniso_U_13
_atom_site_aniso_U_12
Cu1 0.0293(6) 0.0170(5) 0.0146(5) -0.0035(4) 0.0058(4) -0.0010(5)
S1 0.0321(12) 0.0192(10) 0.0153(10) 0.0033(8) 0.0081(9) 0.0007(9)
O1 0.030(3) 0.014(3) 0.014(3) 0.005(2) 0.004(2) 0.002(2)
O2 0.039(3) 0.011(3) 0.024(3) -0.001(2) 0.010(3) 0.004(3)
N1 0.027(4) 0.024(4) 0.023(4) -0.009(3) 0.012(3) -0.004(3)
N2 0.034(4) 0.032(4) 0.009(3) 0.002(3) 0.005(3) 0.004(3)
O3 0.047(4) 0.019(3) 0.020(3) -0.001(3) 0.012(3) 0.002(3)
O4 0.040(4) 0.019(3) 0.024(3) 0.015(3) 0.010(3) 0.010(3)
C1 0.021(4) 0.021(4) 0.016(4) 0.001(3) 0.006(3) -0.002(3)
C2 0.034(5) 0.018(4) 0.012(4) 0.002(3) 0.005(4) 0.004(4)
C3 0.031(5) 0.012(4) 0.027(5) -0.004(3) 0.007(4) 0.000(4)
C4 0.022(4) 0.024(4) 0.022(4) 0.008(4) 0.009(3) 0.004(4)
C5 0.014(4) 0.029(5) 0.018(4) -0.005(4) -0.001(3) 0.004(4)
C6 0.015(4) 0.072(7) 0.011(4) 0.013(5) 0.002(4) 0.002(4)

loop_
_atom_type_symbol
_atom_type_description
_atom_type_scat_dispersion_real
_atom_type_scat_dispersion_imag
_atom_type_scat_source
C C 0.0033 0.0016 'International Tables Vol C Tables 4.2.6.8 and 6.1.1.4'
H H 0.0000 0.0000 'International Tables Vol C Tables 4.2.6.8 and 6.1.1.4'
N N 0.0061 0.0033 'International Tables Vol C Tables 4.2.6.8 and 6.1.1.4'
O O 0.0106 0.0060 'International Tables Vol C Tables 4.2.6.8 and 6.1.1.4'
S S 0.1246 0.1234 'International Tables Vol C Tables 4.2.6.8 and 6.1.1.4'
Cu Cu 0.3201 1.2651 'International Tables Vol C Tables 4.2.6.8 and 6.1.1.4'

loop_
_geom_angle_atom_site_label_1
_geom_angle_atom_site_label_2
_geom_angle_atom_site_label_3
_geom_angle
_geom_angle_site_symmetry_1
_geom_angle_site_symmetry_3
N1 Cu1 N2 167.7(3) . .
N1 Cu1 O4 90.7(2) . 4
N2 Cu1 O4 87.7(3) . 4
N1 Cu1 O1 90.5(2) . 7_565
N2 Cu1 O1 92.9(2) . 7_565
O4 Cu1 O1 171.0(2) 4 7_565
N1 Cu1 O1 83.2(2) . .
N2 Cu1 O1 86.3(2) . .
O4 Cu1 O1 113.4(2) 4 .
O1 Cu1 O1 75.7(2) 7_565 .
C4 S1 C1 91.0(4) . .
C5 O1 Cu1 103.3(4) . 7_565
C5 O1 Cu1 150.1(5) . .
Cu1 O1 Cu1 104.3(2) 7_565 .
Cu1 N1 H1A 109.5 . .
Cu1 N1 H1B 109.5 . .
H1A N1 H1B 109.5 . .
Cu1 N1 H1C 109.5 . .
H1A N1 H1C 109.5 . .
H1B N1 H1C 109.5 . .
Cu1 N2 H2A 109.5 . .
Cu1 N2 H2B 109.5 . .
H2A N2 H2B 109.5 . .
Cu1 N2 H2C 109.5 . .
H2A N2 H2C 109.5 . .
H2B N2 H2C 109.5 . .
C6 O4 Cu1 128.6(6) . 4_545
C2 C1 C5 131.6(7) . .
C2 C1 S1 112.7(6) . .
C5 C1 S1 115.5(6) . .
C1 C2 C3 111.0(7) . .
C1 C2 H2 124.5 . .
C3 C2 H2 124.5 . .
C4 C3 C2 113.6(7) . .
C4 C3 H3 123.2 . .
C2 C3 H3 123.2 . .
C3 C4 C6 128.4(8) . .
C3 C4 S1 111.7(6) . .
C6 C4 S1 119.8(7) . .
O2 C5 O1 121.5(7) . .
O2 C5 C1 121.2(7) . .
O1 C5 C1 117.3(7) . .
O3 C6 O4 126.1(8) . .
O3 C6 C4 118.2(9) . .
O4 C6 C4 115.5(8) . .

loop_
_geom_bond_atom_site_label_1
_geom_bond_atom_site_label_2
_geom_bond_distance
_geom_bond_site_symmetry_2
Cu1 N1 1.964(6) .
Cu1 N2 1.968(6) .
Cu1 O4 1.984(5) 4
Cu1 O1 2.059(5) 7_565
Cu1 O1 2.402(5) .
S1 C4 1.713(9) .
S1 C1 1.716(8) .
O1 C5 1.327(9) .
O1 Cu1 2.059(5) 7_565
O2 C5 1.216(9) .
N1 H1A 0.9100 .
N1 H1B 0.9100 .
N1 H1C 0.9100 .
N2 H2A 0.9100 .
N2 H2B 0.9100 .
N2 H2C 0.9100 .
O3 C6 1.239(11) .
O4 C6 1.269(12) .
O4 Cu1 1.984(5) 4_545
C1 C2 1.371(11) .
C1 C5 1.485(11) .
C2 C3 1.412(11) .
C2 H2 0.9500 .
C3 C4 1.360(11) .
C3 H3 0.9500 .
C4 C6 1.491(12) .

loop_
_geom_hbond_atom_site_label_D
_geom_hbond_atom_site_label_H
_geom_hbond_atom_site_label_A
_geom_hbond_distance_DH
_geom_hbond_distance_HA
_geom_hbond_distance_DA
_geom_hbond_angle_DHA
_geom_hbond_site_symmetry_A
N1 H1A O2 0.91 2.08 2.852(8) 141.7 3
N1 H1B O3 0.91 2.07 2.945(8) 160.9 8_565
N2 H2A O3 0.91 2.49 3.355(9) 158.8 2
N2 H2B O3 0.91 2.15 2.991(9) 153.9 8_465
N2 H2C O2 0.91 2.12 2.839(8) 134.8 3_455

loop_
_geom_torsion_atom_site_label_1
_geom_torsion_atom_site_label_2
_geom_torsion_atom_site_label_3
_geom_torsion_atom_site_label_4
_geom_torsion
_geom_torsion_site_symmetry_1
_geom_torsion_site_symmetry_4
N1 Cu1 O1 C5 110.7(10) . .
N2 Cu1 O1 C5 -63.0(10) . .
O4 Cu1 O1 C5 22.9(10) 4 .
O1 Cu1 O1 C5 -157.0(11) 7_565 .
N1 Cu1 O1 Cu1 -92.3(3) . 7_565
N2 Cu1 O1 Cu1 94.0(3) . 7_565
O4 Cu1 O1 Cu1 179.9(2) 4 7_565
O1 Cu1 O1 Cu1 0.0 7_565 7_565
C4 S1 C1 C2 -0.9(7) . .
C4 S1 C1 C5 -176.1(6) . .
C5 C1 C2 C3 175.0(8) . .
S1 C1 C2 C3 0.8(9) . .
C1 C2 C3 C4 -0.2(11) . .
C2 C3 C4 C6 178.9(8) . .
C2 C3 C4 S1 -0.4(10) . .
C1 S1 C4 C3 0.8(7) . .
C1 S1 C4 C6 -178.7(7) . .
Cu1 O1 C5 O2 11.6(9) 7_565 .
Cu1 O1 C5 O2 168.7(6) . .
Cu1 O1 C5 C1 -170.5(5) 7_565 .
Cu1 O1 C5 C1 -13.4(14) . .
C2 C1 C5 O2 -178.5(8) . .
S1 C1 C5 O2 -4.5(10) . .
C2 C1 C5 O1 3.6(13) . .
S1 C1 C5 O1 177.6(5) . .
Cu1 O4 C6 O3 -5.5(13) 4_545 .
Cu1 O4 C6 C4 171.1(5) 4_545 .
C3 C4 C6 O3 4.1(13) . .
S1 C4 C6 O3 -176.6(6) . .
C3 C4 C6 O4 -172.8(8) . .
S1 C4 C6 O4 6.5(10) . .
